data_4506634
loop_
_publ_author_name
'Johmoto, Kohei'
'Sekine, Akiko'
'Uekusa, Hidehiro'

_publ_section_title
;
 Photochromism Control of Salicylideneaniline Derivatives by Acid--Base
 Co-Crystallization
;
_journal_issue 10
_journal_name_full 'Crystal Growth &amp; Design'
_journal_page_first 4779
_journal_paper_doi 10.1021/cg300454q
_journal_volume 12
_journal_year 2012
_chemical_formula_moiety 'C14 H10 N O3, C4 H6 N3 O'
_chemical_formula_sum 'C18 H16 N4 O4'
_chemical_formula_weight 352.35
_chemical_name_systematic
; 
 ? 
;
_space_group_IT_number 4
_symmetry_cell_setting monoclinic
_symmetry_space_group_name_Hall 'P 2yb'
_symmetry_space_group_name_H-M 'P 1 21 1'
_atom_sites_solution_hydrogens geom
_atom_sites_solution_primary direct
_atom_sites_solution_secondary difmap
_audit_creation_method SHELXL-97
_cell_angle_alpha 90.00
_cell_angle_beta 101.500(7)
_cell_angle_gamma 90.00
_cell_formula_units_Z 2
_cell_length_a 11.8523(11)
_cell_length_b 5.7183(5)
_cell_length_c 12.3445(12)
_cell_measurement_reflns_used 7933
_cell_measurement_temperature 293(2)
_cell_measurement_theta_max 27.51
_cell_measurement_theta_min 3.37
_cell_volume 819.85(13)
_computing_cell_refinement 'CrystalClear SM Expert version2.0'
_computing_data_collection 'CrystalClear SM Expert version2.0'
_computing_data_reduction 'CrystalClear SM Expert version2.0'
_computing_molecular_graphics 'ORTEP-3 (Farrugia, 2008)'
_computing_publication_material 'SHELXL-97 (Sheldrick, 1997)'
_computing_structure_refinement 'SHELXL-97 (Sheldrick, 1997)'
_computing_structure_solution 'SHELXS-97 (Sheldrick, 1990)'
_diffrn_ambient_temperature 293(2)
_diffrn_measured_fraction_theta_full 0.998
_diffrn_measured_fraction_theta_max 0.998
_diffrn_measurement_device_type 'Rigaku XtaLAB mini CCD Area Detector System'
_diffrn_measurement_method '\w scan'
_diffrn_radiation_monochromator graphite
_diffrn_radiation_source 'fine-focus sealed tube'
_diffrn_radiation_type MoK\a
_diffrn_radiation_wavelength 0.71073
_diffrn_reflns_av_R_equivalents 0.0288
_diffrn_reflns_av_sigmaI/netI 0.0221
_diffrn_reflns_limit_h_max 15
_diffrn_reflns_limit_h_min -15
_diffrn_reflns_limit_k_max 7
_diffrn_reflns_limit_k_min -7
_diffrn_reflns_limit_l_max 16
_diffrn_reflns_limit_l_min -16
_diffrn_reflns_number 8777
_diffrn_reflns_theta_full 27.48
_diffrn_reflns_theta_max 27.48
_diffrn_reflns_theta_min 3.37
_exptl_absorpt_coefficient_mu 0.104
_exptl_absorpt_correction_T_max 0.9911
_exptl_absorpt_correction_T_min 0.8530
_exptl_absorpt_correction_type multi-scan
_exptl_absorpt_process_details 'Absorption was corrected by ABSCOR'
_exptl_crystal_colour yellow
_exptl_crystal_density_diffrn 1.427
_exptl_crystal_density_method 'not measured'
_exptl_crystal_description block
_exptl_crystal_F_000 368
_exptl_crystal_size_max 0.51
_exptl_crystal_size_mid 0.16
_exptl_crystal_size_min 0.09
_refine_diff_density_max 0.148
_refine_diff_density_min -0.206
_refine_diff_density_rms 0.038
_refine_ls_abs_structure_details 'Flack H D (1983), Acta Cryst. A39, 876-881'
_refine_ls_abs_structure_Flack 0(10)
_refine_ls_extinction_method none
_refine_ls_goodness_of_fit_ref 1.024
_refine_ls_hydrogen_treatment mixed
_refine_ls_matrix_type full
_refine_ls_number_parameters 253
_refine_ls_number_reflns 2071
_refine_ls_number_restraints 1
_refine_ls_restrained_S_all 1.024
_refine_ls_R_factor_all 0.0451
_refine_ls_R_factor_gt 0.0374
_refine_ls_shift/su_max 0.000
_refine_ls_shift/su_mean 0.000
_refine_ls_structure_factor_coef Fsqd
_refine_ls_weighting_details 'calc w=1/[\s^2^(Fo^2^)+(0.0496P)^2^+0.1162P] where P=(Fo^2^+2Fc^2^)/3'
_refine_ls_weighting_scheme calc
_refine_ls_wR_factor_gt 0.0874
_refine_ls_wR_factor_ref 0.0921
_reflns_number_gt 1792
_reflns_number_total 2071
_reflns_threshold_expression >2sigma(I)
_cod_data_source_file cg300454q_si_002.cif
_cod_data_source_block 1c
_cod_original_sg_symbol_H-M P21
_cod_database_code 4506634

loop_
_symmetry_equiv_pos_as_xyz
'x, y, z'
'-x, y+1/2, -z'

loop_
_atom_site_label
_atom_site_type_symbol
_atom_site_fract_x
_atom_site_fract_y
_atom_site_fract_z
_atom_site_U_iso_or_equiv
_atom_site_adp_type
_atom_site_occupancy
_atom_site_symmetry_multiplicity
_atom_site_calc_flag
_atom_site_refinement_flags
O1 O -0.16655(18) 0.9042(4) 0.29667(16) 0.0573(6) Uani 1 1 d .
H1O H -0.121(3) 0.846(7) 0.256(3) 0.086 Uiso 1 1 d .
O2 O 0.32419(14) 0.0693(4) 0.22257(12) 0.0467(5) Uani 1 1 d .
O3 O 0.36591(14) 0.1385(3) 0.05829(13) 0.0472(5) Uani 1 1 d .
N1 N -0.01467(15) 0.6277(4) 0.23496(14) 0.0368(4) Uani 1 1 d .
C1 C -0.10850(18) 0.5345(4) 0.38324(18) 0.0323(5) Uani 1 1 d .
C2 C -0.1706(2) 0.7450(4) 0.37653(18) 0.0373(5) Uani 1 1 d .
C3 C -0.2371(2) 0.7921(5) 0.45462(19) 0.0417(6) Uani 1 1 d .
H3 H -0.2776 0.9321 0.4510 0.050 Uiso 1 1 calc R
C4 C -0.2441(2) 0.6347(5) 0.53720(18) 0.0417(6) Uani 1 1 d .
H4 H -0.2894 0.6689 0.5886 0.050 Uiso 1 1 calc R
C5 C -0.1844(2) 0.4269(6) 0.5444(2) 0.0458(6) Uani 1 1 d .
H5 H -0.1893 0.3206 0.6003 0.055 Uiso 1 1 calc R
C6 C -0.11731(19) 0.3776(5) 0.4679(2) 0.0415(6) Uani 1 1 d .
H6 H -0.0771 0.2371 0.4727 0.050 Uiso 1 1 calc R
C7 C -0.03208(18) 0.4830(5) 0.3083(2) 0.0361(5) Uani 1 1 d .
H7C H 0.004(2) 0.324(5) 0.3220(19) 0.043 Uiso 1 1 d .
C8 C 0.06774(17) 0.5857(4) 0.16747(17) 0.0339(5) Uani 1 1 d .
C9 C 0.14743(18) 0.4032(5) 0.18368(17) 0.0341(5) Uani 1 1 d .
H9 H 0.1485 0.2985 0.2415 0.041 Uiso 1 1 calc R
C10 C 0.22499(17) 0.3768(4) 0.11422(17) 0.0325(5) Uani 1 1 d .
C11 C 0.22331(19) 0.5333(5) 0.02757(19) 0.0394(6) Uani 1 1 d .
H11 H 0.2741 0.5140 -0.0203 0.047 Uiso 1 1 calc R
C12 C 0.1461(2) 0.7178(5) 0.0125(2) 0.0447(6) Uani 1 1 d .
H12 H 0.1462 0.8242 -0.0444 0.054 Uiso 1 1 calc R
C13 C 0.06865(19) 0.7441(5) 0.08221(19) 0.0395(5) Uani 1 1 d .
H13 H 0.0170 0.8684 0.0719 0.047 Uiso 1 1 calc R
C14 C 0.31120(17) 0.1795(4) 0.13391(16) 0.0336(5) Uani 1 1 d .
O4 O 0.41981(14) 0.6170(4) 0.43040(12) 0.0466(4) Uani 1 1 d .
N2 N 0.46741(15) 0.6944(4) 0.26492(14) 0.0340(4) Uani 1 1 d .
H101 H 0.412(2) 0.822(5) 0.252(2) 0.041 Uiso 1 1 d .
N3 N 0.54500(17) 0.3751(4) 0.36883(15) 0.0390(5) Uani 1 1 d .
H102 H 0.547(2) 0.290(5) 0.432(2) 0.047 Uiso 1 1 d .
N4 N 0.51906(18) 0.7875(4) 0.10060(16) 0.0420(5) Uani 1 1 d .
H103 H 0.557(2) 0.761(6) 0.052(2) 0.050 Uiso 1 1 d .
H104 H 0.459(2) 0.904(6) 0.088(2) 0.050 Uiso 1 1 d .
C15 C 0.47395(18) 0.5650(4) 0.35955(16) 0.0347(5) Uani 1 1 d .
C16 C 0.53038(17) 0.6494(5) 0.18582(16) 0.0324(5) Uani 1 1 d .
C17 C 0.60439(19) 0.4521(5) 0.20116(18) 0.0379(6) Uani 1 1 d .
H17 H 0.6485 0.4138 0.1493 0.046 Uiso 1 1 calc R
C18 C 0.6090(2) 0.3229(5) 0.29170(19) 0.0407(6) Uani 1 1 d .
H18 H 0.6573 0.1933 0.3026 0.049 Uiso 1 1 calc R

loop_
_atom_site_aniso_label
_atom_site_aniso_U_11
_atom_site_aniso_U_22
_atom_site_aniso_U_33
_atom_site_aniso_U_23
_atom_site_aniso_U_13
_atom_site_aniso_U_12
O1 0.0801(13) 0.0463(11) 0.0567(11) 0.0172(10) 0.0404(10) 0.0289(11)
O2 0.0507(9) 0.0583(11) 0.0357(8) 0.0099(9) 0.0195(7) 0.0242(9)
O3 0.0504(9) 0.0521(11) 0.0487(9) 0.0113(9) 0.0328(7) 0.0156(9)
N1 0.0378(9) 0.0384(11) 0.0350(9) -0.0022(9) 0.0090(7) 0.0092(9)
C1 0.0283(9) 0.0326(12) 0.0359(11) -0.0020(10) 0.0062(8) 0.0014(9)
C2 0.0441(12) 0.0339(12) 0.0361(11) 0.0006(10) 0.0129(10) 0.0060(11)
C3 0.0486(13) 0.0375(13) 0.0428(13) -0.0026(11) 0.0182(10) 0.0096(12)
C4 0.0410(12) 0.0511(15) 0.0348(11) -0.0052(12) 0.0116(9) -0.0039(12)
C5 0.0395(12) 0.0542(17) 0.0435(13) 0.0119(13) 0.0078(10) -0.0034(13)
C6 0.0325(11) 0.0381(13) 0.0542(14) 0.0090(12) 0.0092(10) 0.0034(11)
C7 0.0310(11) 0.0334(12) 0.0435(13) -0.0044(10) 0.0063(9) 0.0055(10)
C8 0.0312(10) 0.0384(13) 0.0328(10) -0.0055(10) 0.0078(8) 0.0027(10)
C9 0.0359(11) 0.0371(12) 0.0306(10) 0.0019(10) 0.0097(8) 0.0075(10)
C10 0.0290(10) 0.0361(12) 0.0328(10) -0.0015(10) 0.0072(8) 0.0007(10)
C11 0.0328(10) 0.0450(14) 0.0428(12) 0.0062(11) 0.0133(9) -0.0003(11)
C12 0.0430(12) 0.0427(14) 0.0502(13) 0.0144(12) 0.0131(11) -0.0006(12)
C13 0.0364(11) 0.0336(12) 0.0486(13) 0.0018(11) 0.0085(10) 0.0043(11)
C14 0.0313(10) 0.0380(13) 0.0334(11) 0.0020(10) 0.0114(8) 0.0011(9)
O4 0.0530(9) 0.0574(11) 0.0356(8) -0.0034(9) 0.0235(7) -0.0023(10)
N2 0.0339(9) 0.0399(11) 0.0306(9) -0.0008(8) 0.0123(7) 0.0051(9)
N3 0.0449(10) 0.0419(12) 0.0307(9) 0.0039(9) 0.0090(8) -0.0002(10)
N4 0.0483(11) 0.0479(13) 0.0357(10) 0.0070(10) 0.0229(9) 0.0144(11)
C15 0.0339(10) 0.0446(14) 0.0267(10) -0.0045(10) 0.0087(8) -0.0069(11)
C16 0.0308(10) 0.0408(13) 0.0277(10) -0.0043(10) 0.0107(8) -0.0009(10)
C17 0.0357(11) 0.0447(15) 0.0360(12) -0.0038(11) 0.0132(9) 0.0063(11)
C18 0.0413(12) 0.0413(14) 0.0391(12) -0.0012(11) 0.0073(10) 0.0080(11)

loop_
_atom_type_symbol
_atom_type_description
_atom_type_scat_dispersion_real
_atom_type_scat_dispersion_imag
_atom_type_scat_source
C C 0.0033 0.0000 'International Tables Vol C Tables 4.2.6.8 and 6.1.1.4'
H H 0.0000 0.0000 'International Tables Vol C Tables 4.2.6.8 and 6.1.1.4'
N N 0.0061 0.0000 'International Tables Vol C Tables 4.2.6.8 and 6.1.1.4'
O O 0.0106 0.0000 'International Tables Vol C Tables 4.2.6.8 and 6.1.1.4'

loop_
_geom_angle_atom_site_label_1
_geom_angle_atom_site_label_2
_geom_angle_atom_site_label_3
_geom_angle
C2 O1 H1O 106(3)
C7 N1 C8 122.2(2)
C6 C1 C2 118.6(2)
C6 C1 C7 119.8(2)
C2 C1 C7 121.6(2)
O1 C2 C3 119.0(2)
O1 C2 C1 121.77(19)
C3 C2 C1 119.3(2)
C4 C3 C2 121.0(2)
C4 C3 H3 119.5
C2 C3 H3 119.5
C3 C4 C5 120.5(2)
C3 C4 H4 119.8
C5 C4 H4 119.8
C4 C5 C6 119.4(2)
C4 C5 H5 120.3
C6 C5 H5 120.3
C5 C6 C1 121.3(2)
C5 C6 H6 119.3
C1 C6 H6 119.3
N1 C7 C1 122.2(2)
N1 C7 H7C 125.6(14)
C1 C7 H7C 112.3(14)
C13 C8 C9 119.27(19)
C13 C8 N1 116.3(2)
C9 C8 N1 124.5(2)
C10 C9 C8 120.4(2)
C10 C9 H9 119.8
C8 C9 H9 119.8
C9 C10 C11 119.8(2)
C9 C10 C14 119.6(2)
C11 C10 C14 120.68(18)
C12 C11 C10 120.1(2)
C12 C11 H11 120.0
C10 C11 H11 120.0
C11 C12 C13 120.1(2)
C11 C12 H12 120.0
C13 C12 H12 120.0
C12 C13 C8 120.4(2)
C12 C13 H13 119.8
C8 C13 H13 119.8
O2 C14 O3 124.4(2)
O2 C14 C10 118.74(17)
O3 C14 C10 116.83(19)
C16 N2 C15 124.1(2)
C16 N2 H101 118.0(14)
C15 N2 H101 117.8(14)
C18 N3 C15 122.4(2)
C18 N3 H102 123.5(17)
C15 N3 H102 114.1(17)
C16 N4 H103 119(2)
C16 N4 H104 120.7(15)
H103 N4 H104 119(3)
O4 C15 N3 122.5(2)
O4 C15 N2 122.0(2)
N3 C15 N2 115.45(18)
N4 C16 N2 118.7(2)
N4 C16 C17 123.51(19)
N2 C16 C17 117.7(2)
C18 C17 C16 118.29(19)
C18 C17 H17 120.9
C16 C17 H17 120.9
C17 C18 N3 122.0(2)
C17 C18 H18 119.0
N3 C18 H18 119.0

loop_
_geom_bond_atom_site_label_1
_geom_bond_atom_site_label_2
_geom_bond_distance
O1 C2 1.350(3)
O1 H1O 0.87(3)
O2 C14 1.245(3)
O3 C14 1.260(2)
N1 C7 1.273(3)
N1 C8 1.425(3)
C1 C6 1.397(3)
C1 C2 1.404(3)
C1 C7 1.449(3)
C2 C3 1.388(3)
C3 C4 1.374(4)
C3 H3 0.9300
C4 C5 1.376(4)
C4 H4 0.9300
C5 C6 1.380(3)
C5 H5 0.9300
C6 H6 0.9300
C7 H7C 1.01(3)
C8 C13 1.390(3)
C8 C9 1.395(3)
C9 C10 1.385(3)
C9 H9 0.9300
C10 C11 1.392(3)
C10 C14 1.509(3)
C11 C12 1.385(4)
C11 H11 0.9300
C12 C13 1.386(3)
C12 H12 0.9300
C13 H13 0.9300
O4 C15 1.220(2)
N2 C16 1.366(2)
N2 C15 1.372(3)
N2 H101 0.97(3)
N3 C18 1.363(3)
N3 C15 1.365(3)
N3 H102 0.92(3)
N4 C16 1.301(3)
N4 H103 0.84(3)
N4 H104 0.96(3)
C16 C17 1.419(3)
C17 C18 1.331(3)
C17 H17 0.9300
C18 H18 0.9300

loop_
_geom_torsion_atom_site_label_1
_geom_torsion_atom_site_label_2
_geom_torsion_atom_site_label_3
_geom_torsion_atom_site_label_4
_geom_torsion
C6 C1 C2 O1 -179.7(2)
C7 C1 C2 O1 3.3(4)
C6 C1 C2 C3 0.9(3)
C7 C1 C2 C3 -176.0(2)
O1 C2 C3 C4 179.8(2)
C1 C2 C3 C4 -0.8(4)
C2 C3 C4 C5 0.3(4)
C3 C4 C5 C6 0.1(4)
C4 C5 C6 C1 0.1(4)
C2 C1 C6 C5 -0.6(3)
C7 C1 C6 C5 176.5(2)
C8 N1 C7 C1 174.5(2)
C6 C1 C7 N1 -174.8(2)
C2 C1 C7 N1 2.1(3)
C7 N1 C8 C13 172.7(2)
C7 N1 C8 C9 -9.1(3)
C13 C8 C9 C10 -1.4(3)
N1 C8 C9 C10 -179.5(2)
C8 C9 C10 C11 -0.1(3)
C8 C9 C10 C14 179.4(2)
C9 C10 C11 C12 1.5(3)
C14 C10 C11 C12 -178.0(2)
C10 C11 C12 C13 -1.4(4)
C11 C12 C13 C8 -0.1(4)
C9 C8 C13 C12 1.5(3)
N1 C8 C13 C12 179.8(2)
C9 C10 C14 O2 -12.2(3)
C11 C10 C14 O2 167.3(2)
C9 C10 C14 O3 168.1(2)
C11 C10 C14 O3 -12.4(3)
C18 N3 C15 O4 -177.2(2)
C18 N3 C15 N2 2.7(3)
C16 N2 C15 O4 176.8(2)
C16 N2 C15 N3 -3.1(3)
C15 N2 C16 N4 -178.4(2)
C15 N2 C16 C17 2.1(3)
N4 C16 C17 C18 -180.0(2)
N2 C16 C17 C18 -0.4(3)
C16 C17 C18 N3 0.1(4)
C15 N3 C18 C17 -1.3(4)

loop_
_cod_related_entry_id
_cod_related_entry_database
_cod_related_entry_code
1 ChemSpider 30652472
